data_2102458
loop_
_publ_author_name
'Marsh, Richard E.'

_publ_section_title
;
 Space group <i>Cc</i>: an update
;
_journal_issue 2
_journal_name_full 'Acta Crystallographica Section B'
_journal_page_first 252
_journal_page_last 253
_journal_paper_doi 10.1107/S0108768104003878
_journal_volume 60
_journal_year 2004
_chemical_formula_moiety 'C26 H10 O6'
_chemical_formula_sum 'C26 H10 O6'
_space_group_crystal_system monoclinic
_space_group_IT_number 15
_space_group_name_Hall '-C 2yc'
_space_group_name_H-M_alt 'C 1 2/c 1'
_audit_creation_method CRYM
_cell_angle_alpha 90
_cell_angle_beta 101.05
_cell_angle_gamma 90
_cell_formula_units_Z 4
_cell_length_a 15.8600
_cell_length_b 9.0980
_cell_length_c 12.2280
_cell_volume 1731.718
_cod_data_source_file bk0142.cif
_cod_data_source_block YONTOK
_cod_depositor_comments
;
 Updating space group information and adding the symmetry operation list.

 Antanas Vaitkus,
 2018-06-14

 Adding the _cell_formula_units_Z data item.

 Antanas Vaitkus,
 2017-08-05

  Added moiety chemical formula from Marsh (2004) paper.
  The summary chemical formula is calculated from moiety formula using
  AdHocParser
  (svn://www.crystallography.net/cod-tools/trunk/Formulae/AdHocParser.yp,
  revision 1441.)

  Andrius Merkys
  2013-11-11
;
_cod_original_sg_symbol_H-M C2/c
_cod_database_code 2102458

loop_
_space_group_symop_id
_space_group_symop_operation_xyz
1 x,y,z
2 -x,y,-z+1/2
3 -x,-y,-z
4 x,-y,z+1/2
5 x+1/2,y+1/2,z
6 -x+1/2,y+1/2,-z+1/2
7 -x+1/2,-y+1/2,-z
8 x+1/2,-y+1/2,z+1/2

loop_
_atom_site_label
_atom_site_type_symbol
_atom_site_fract_x
_atom_site_fract_y
_atom_site_fract_z
C1 C 0.31592 0.11655 0.36903
O1 O 0.17598 0.07006 0.41774
C23 C 0.46163 0.38355 0.26654
C8 C 0.49801 -0.13505 0.37070
C4 C 0.44260 -0.01415 0.34167
C5 C 0.42503 0.24925 0.29243
O2 O 0.21311 0.29669 0.37228
C20 C 0.34695 0.24325 0.33254
O6 O 0.28679 0.49035 0.32530
C26 C 0.39678 -0.25375 0.46455
C9 C 0.36498 -0.01445 0.38372
C10 C 0.46596 0.11400 0.28160
C15 C 0.34264 -0.13690 0.44293
C12 C 0.28536 0.35985 0.33978
C13 C 0.22920 0.14660 0.39020
C14 C 0.47587 -0.25165 0.42950
H1 H 0.55575 -0.13520 0.35100
H2 H 0.51345 -0.33450 0.44865
H6 H 0.43280 0.47000 0.27700
H8 H 0.28895 -0.12550 0.46450
H10 H 0.38320 -0.33420 0.50725
